data_2004971
loop_
_publ_author_name
'Thiruvalluvar, A.'
'Parthasarathi, V.'
'Natarajan, D.'
'Bhavani, N.'
'Bhadbhade, M.'

_publ_section_title
;
 <i>N</i>-Acetyl-3-ethyl-2-phenyldecahydroquinolin-4-one,
 C~19~H~25~NO~2~
;
_journal_issue 6
_journal_name_full 'Acta Crystallographica Section C'
_journal_page_first 1563
_journal_page_last 1565
_journal_paper_doi 10.1107/S0108270195015149
_journal_volume 52
_journal_year 1996
_chemical_formula_sum 'C19 H25 N O2'
_chemical_formula_weight 299.4
_space_group_IT_number 61
_symmetry_cell_setting orthorhombic
_symmetry_space_group_name_Hall '-P 2ac 2ab'
_symmetry_space_group_name_H-M 'P b c a'
_atom_type_scat_source 'SHELX76 (Sheldrick, 1976)'
_cell_angle_alpha 90
_cell_angle_beta 90
_cell_angle_gamma 90
_cell_formula_units_Z 8
_cell_length_a 10.683(2)
_cell_length_b 16.996(5)
_cell_length_c 18.770(3)
_cell_measurement_reflns_used 25
_cell_measurement_temperature 295
_cell_measurement_theta_max 20
_cell_measurement_theta_min 15
_cell_volume 3408.0(13)
_computing_cell_refinement SDP
_computing_data_collection 'SDP (Frenz, 1978)'
_computing_data_reduction SDP
_computing_molecular_graphics 'PLUTO (Motherwell & Clegg, 1978)'
_computing_publication_material 'PARST (Nardelli, 1983)'
_computing_structure_refinement 'SHELX76 (Sheldrick, 1976)'
_computing_structure_solution 'SHELXS86 (Sheldrick, 1985)'
_diffrn_measurement_device 'Enraf-Nonius CAD-4'
_diffrn_measurement_method '\w/2\q scans'
_diffrn_radiation_type CuK\a
_diffrn_radiation_wavelength 1.54184
_diffrn_reflns_av_R_equivalents 0.03
_diffrn_reflns_limit_h_max 12
_diffrn_reflns_limit_h_min 0
_diffrn_reflns_limit_k_max 19
_diffrn_reflns_limit_k_min 0
_diffrn_reflns_limit_l_max 22
_diffrn_reflns_limit_l_min 0
_diffrn_reflns_number 2874
_diffrn_reflns_theta_max 65
_diffrn_standards_decay_% negligible
_diffrn_standards_interval_count 200
_diffrn_standards_number 3
_exptl_absorpt_coefficient_mu 0.56
_exptl_absorpt_correction_type none
_exptl_crystal_colour colourless
_exptl_crystal_density_diffrn 1.167
_exptl_crystal_density_method none
_exptl_crystal_description plate
_exptl_crystal_size_max 0.32
_exptl_crystal_size_mid 0.26
_exptl_crystal_size_min 0.08
_refine_diff_density_max 0.20
_refine_diff_density_min -0.20
_refine_ls_extinction_coef '\c = 0.0036'
_refine_ls_extinction_method 'F^*^ = F(1-0.0001\cF^2^/sin\q)'
_refine_ls_goodness_of_fit_obs 1.57
_refine_ls_hydrogen_treatment noref
_refine_ls_number_parameters 200
_refine_ls_number_reflns 1983
_refine_ls_R_factor_obs 0.045
_refine_ls_shift/esd_max 0.001
_refine_ls_structure_factor_coef F
_refine_ls_weighting_details 'w = 1/[\s^2^(F)+0.001F^2^]'
_refine_ls_weighting_scheme calc
_refine_ls_wR_factor_obs 0.053
_reflns_number_observed 1983
_reflns_number_total 1984
_reflns_observed_criterion I>3\s(I)
_cod_data_source_file de1018.cif
_cod_data_source_block de1018a
_cod_depositor_comments
;
The following automatic conversions were performed:

'_refine_ls_weighting_scheme' value ' 1/[\s^2^(F)+0.001F^2^]' was
changed to 'calc'. New tag '_refine_ls_weighting_details' was
created. The value of the new tag was set to 'w =
1/[\s^2^(F)+0.001F^2^]'.

Automatic conversion script
Id: cif_fix_values 3143 2015-03-26 13:38:13Z robertas 
;
_cod_original_cell_volume 3408.0(10)
_cod_database_code 2004971

loop_
_symmetry_equiv_pos_as_xyz
x,y,z
1/2+x,y,1/2-z
x,1/2-y,1/2+z
1/2-x,1/2+y,z
-x,-y,-z
1/2-x,-y,1/2+z
-x,1/2+y,1/2-z
1/2+x,1/2-y,-z

loop_
_atom_site_label
_atom_site_fract_x
_atom_site_fract_y
_atom_site_fract_z
_atom_site_U_iso_or_equiv
O4 0.3187(2) 0.9749(2) 0.5361(1) 0.093(1)
O11 0.0445(2) 1.0239(1) 0.2781(1) 0.058(1)
N1 0.2060(2) 0.9604(1) 0.3298(1) 0.039(1)
C2 0.3421(2) 0.9582(1) 0.3430(1) 0.038(1)
C3 0.3679(2) 0.9986(1) 0.4153(1) 0.046(1)
C4 0.2965(2) 0.9598(2) 0.4746(1) 0.053(1)
C5 0.1025(3) 0.8844(2) 0.5131(1) 0.063(1)
C6 0.0022(3) 0.8272(2) 0.4900(2) 0.075(1)
C7 -0.0649(3) 0.8553(2) 0.4240(2) 0.076(1)
C8 0.0259(2) 0.8748(2) 0.3639(1) 0.055(1)
C9 0.1210(2) 0.9361(1) 0.3882(1) 0.043(1)
C10 0.1931(2) 0.9045(1) 0.4528(1) 0.047(1)
C11 0.1555(2) 1.0041(1) 0.2762(1) 0.043(1)
C12 0.2352(3) 1.0254(2) 0.2137(1) 0.062(1)
C21 0.3976(2) 0.8763(1) 0.3343(1) 0.041(1)
C22 0.3364(2) 0.8184(1) 0.2959(1) 0.054(1)
C23 0.3905(3) 0.7449(2) 0.2859(2) 0.069(1)
C24 0.5067(3) 0.7286(2) 0.3125(2) 0.073(1)
C25 0.5695(3) 0.7854(2) 0.3489(2) 0.070(1)
C26 0.5171(2) 0.8587(1) 0.3599(1) 0.054(1)
C31 0.3359(3) 1.0866(2) 0.4148(1) 0.068(1)
C32 0.4254(4) 1.1351(2) 0.3720(2) 0.101(2)
H2 0.3800 0.9893 0.3069 0.04
H3 0.4525 0.9938 0.4302 0.05
H5A 0.1515 0.8616 0.5499 0.07
H5B 0.0675 0.9327 0.5294 0.07
H6A 0.0456 0.7794 0.4811 0.08
H6B -0.0575 0.8176 0.5265 0.08
H7A -0.1281 0.8178 0.4130 0.08
H7B -0.1078 0.9030 0.4349 0.08
H8A 0.0697 0.8281 0.3514 0.06
H8B -0.0133 0.8914 0.3210 0.06
H9 0.0828 0.9837 0.4032 0.05
H10 0.2338 0.8577 0.4378 0.05
H22 0.2563 0.8312 0.2772 0.06
H23 0.3443 0.7074 0.2589 0.08
H24 0.5396 0.6773 0.3050 0.08
H25 0.6491 0.7730 0.3686 0.08
H26 0.5622 0.8969 0.3864 0.06
H12A 0.1807 1.0399 0.1759 0.07
H12B 0.2809 1.0731 0.2196 0.07
H12C 0.2861 0.9817 0.2011 0.07
H31A 0.3422 1.1108 0.4603 0.07
H31B 0.2523 1.0944 0.3986 0.07
H32A 0.4272 1.1158 0.3239 0.11
H32B 0.5070 1.1312 0.3915 0.11
H32C 0.3993 1.1883 0.3715 0.11

loop_
_geom_angle_atom_site_label_1
_geom_angle_atom_site_label_2
_geom_angle_atom_site_label_3
_geom_angle
_geom_angle_publ_flag
N1 C2 C21 112.9(2) yes
N1 C2 C3 108.2(2) yes
C3 C2 C21 115.5(2) yes
C2 C3 C31 112.8(2) yes
C2 C3 C4 111.4(2) yes
C4 C3 C31 108.6(2) yes
O4 C4 C3 121.1(2) yes
C3 C4 C10 116.4(2) yes
O4 C4 C10 122.5(2) yes
C6 C5 C10 112.4(2) yes
C5 C6 C7 111.7(3) yes
C6 C7 C8 112.0(3) yes
C7 C8 C9 110.6(2) yes
N1 C9 C8 112.2(2) yes
C8 C9 C10 109.4(2) yes
N1 C9 C10 112.0(2) yes
C5 C10 C9 110.2(2) yes
C4 C10 C9 111.4(2) yes
C4 C10 C5 113.7(2) yes
O11 C11 N1 120.6(2) yes
N1 C11 C12 119.1(2) yes
O11 C11 C12 120.3(2) yes
C2 C21 C26 121.0(2) no
C2 C21 C22 121.5(2) no
C22 C21 C26 117.3(2) no
C3 C31 C32 113.5(3) yes
C9 N1 C11 117.1(2) no
C2 N1 C11 121.9(2) no
C2 N1 C9 118.2(2) no
C21 C22 C23 120.9(2) no
C22 C23 C24 120.7(3) no
C23 C24 C25 119.2(3) no
C24 C25 C26 121.0(3) no
C21 C26 C25 120.8(2) no
N1 C2 H2 106.6(2) no
C21 C2 H2 105.5(2) no
C3 C2 H2 107.6(2) no
C2 C3 H3 113.0(2) no
C31 C3 H3 107.3(2) no
C4 C3 H3 103.1(2) no
H5A C5 H5B 109.5(2) no
C10 C5 H5B 107.1(2) no
C10 C5 H5A 106.3(2) no
C6 C5 H5B 111.6(3) no
C6 C5 H5A 109.7(3) no
C5 C6 H6B 112.3(3) no
C5 C6 H6A 104.8(3) no
H6A C6 H6B 107.9(3) no
C7 C6 H6B 109.1(3) no
C7 C6 H6A 111.0(3) no
C6 C7 H7B 108.7(3) no
C6 C7 H7A 107.7(3) no
H7A C7 H7B 106.(3) no
C8 C7 H7B 106.3(3) no
C8 C7 H7A 115.9(3) no
C7 C8 H8B 114.3(2) no
C7 C8 H8A 108.3(2) no
H8A C8 H8B 104.8(3) no
C9 C8 H8B 110.1(2) no
C9 C8 H8A 108.4(2) no
N1 C9 H9 104.2(2) no
C10 C9 H9 106.3(2) no
C9 C10 H10 106.8(2) no
C5 C10 H10 108.8(2) no
C4 C10 H10 105.5(2) no
C11 C12 H12C 109.4(2) no
C11 C12 H12B 114.0(2) no
C11 C12 H12A 107.5(2) no
H12B C12 H12C 113.6(3) no
H12A C12 H12C 111.6(2) no
H12A C12 H12B 100.4(2) no
C21 C22 H22 117.1(2) no
C23 C22 H22 122.1(2) no
C22 C23 H23 117.3(3) no
C24 C23 H23 122.0(3) no
C23 C24 H24 117.9(3) no
C25 C24 H24 122.9(3) no
C24 C25 H25 118.6(3) no
C26 C25 H25 120.3(3) no
C25 C26 H26 119.3(2) no
C21 C26 H26 119.9(2) no
C3 C31 H31B 110.3(3) no
C3 C31 H31A 113.6(3) no
H31A C31 H31B 107.0(2) no
C32 C31 H31B 110.6(3) no
C32 C31 H31A 101.5(3) no
C31 C32 H32C 110.1(4) no
C31 C32 H32B 110.0(3) no
C31 C32 H32A 109.2(3) no
H32B C32 H32C 110.0(4) no
H32A C32 H32C 108.8(4) no
H32A C32 H32B 108.7(4) no

loop_
_geom_bond_atom_site_label_1
_geom_bond_atom_site_label_2
_geom_bond_distance
_geom_bond_publ_flag
O4 C4 1.206(3) yes
O11 C11 1.233(3) yes
N1 C2 1.475(3) yes
N1 C9 1.482(3) yes
N1 C11 1.362(3) yes
C2 C3 1.546(3) yes
C2 C21 1.522(3) yes
C3 C4 1.502(3) yes
C3 C31 1.534(4) yes
C4 C10 1.507(3) yes
C5 C6 1.510(5) yes
C5 C10 1.528(3) yes
C6 C7 1.509(5) yes
C7 C8 1.524(4) yes
C8 C9 1.525(3) yes
C9 C10 1.534(3) yes
C11 C12 1.494(3) yes
C21 C22 1.384(3) no
C21 C26 1.397(3) no
C22 C23 1.389(4) no
C23 C24 1.366(5) no
C24 C25 1.360(5) no
C25 C26 1.381(4) no
C31 C32 1.496(5) yes

loop_
_geom_torsion_atom_site_label_1
_geom_torsion_atom_site_label_2
_geom_torsion_atom_site_label_3
_geom_torsion_atom_site_label_4
_geom_torsion
_geom_torsion_publ_flag
N1 C2 C3 C4 57.2(2) yes
C2 C3 C4 C10 -14.1(3) yes
C3 C4 C10 C9 -39.2(3) yes
N1 C9 C10 C4 49.7(2) yes
C2 N1 C9 C10 -5.3(3) yes
C9 N1 C2 C3 -47.7(2) yes
C5 C6 C7 C8 53.1(4) yes
C6 C7 C8 C9 -56.7(3) yes
C7 C8 C9 C10 58.8(3) yes
C8 C9 C10 C5 -58.1(2) yes
C6 C5 C10 C9 55.7(3) yes
C10 C5 C6 C7 -52.9(3) yes
